data_2000790
loop_
_publ_author_name
'Boggess, R. K.'

_publ_section_title
;
 Monoprotonated perchlorate salt of tris(2-pyridyl)methanol
;
_journal_issue 7
_journal_name_full 'Acta Crystallographica Section C'
_journal_page_first 1327
_journal_page_last 1329
_journal_paper_doi 10.1107/S0108270191013860
_journal_volume 48
_journal_year 1992
_chemical_formula_moiety 'C16 H14 N3 O1,Cl1 O4'
_chemical_formula_sum 'C16 H14 Cl N3 O5'
_chemical_formula_weight 363.8
_symmetry_cell_setting monoclinic
_symmetry_space_group_name_Hall '-P 2ybc'
_symmetry_space_group_name_H-M 'P 1 21/c 1'
_cell_angle_alpha 90
_cell_angle_beta 110.94(2)
_cell_angle_gamma 90
_cell_formula_units_Z 4
_cell_length_a 12.301(3)
_cell_length_b 13.300(4)
_cell_length_c 10.817(3)
_cell_volume 1652.8(8)
_diffrn_radiation_type Mo
_diffrn_radiation_wavelength 0.71073
_exptl_absorpt_coefficient_mu 0.26
_exptl_crystal_density_diffrn 1.462
_exptl_crystal_F_000 752
_cod_data_source_file cr0377.cif
_cod_data_source_block cr0377a
_cod_original_formula_sum 'C16 H14 Cl1 N3 O5'
_cod_database_code 2000790

loop_
_atom_site_label
_atom_site_fract_x
_atom_site_fract_y
_atom_site_fract_z
C1 .2415(2) .7056(2) .1961(3)
O .2441(2) .7810(2) .1059(2)
C1a .3434(2) .7258(2) .3255(3)
N2a .3815(2) .6513(2) .4140(2)
C3a .4628(3) .6640(3) .5342(3)
C4a .5107(3) .7567(3) .5709(4)
C5a .4759(3) .8334(3) .4823(4)
C6a .3921(3) .8190(2) .3592(4)
C1b .2431(2) .6032(2) .1340(3)
N2b .2822(2) .5257(2) .2145(3)
C3b .2788(3) .4346(3) .1606(4)
C4b .2372(3) .4184(3) .0269(4)
C5b .1964(4) .4979(3) -.0542(4)
C6b .1991(3) .5924(3) -.0016(3)
C1c .1275(2) .7149(2) .2253(3)
N2c .0658(2) .7956(2) .1717(3)
C3c -.0350(4) .8097(4) .1917(4)
C4c -.0732(3) .7452(4) .2664(4)
C5c -.0068(3) .6623(4) .3226(4)
C6c .0953(3) .6465(3) .3013(3)
Cl .31070(10) .07360(10) .11130(10)
O1 .2139(3) .0193(3) .1141(4)
O2 .2953(3) .1783(2) .1199(3)
O3 .4130(3) .0409(2) .2121(3)
O4 .3214(3) .0519(2) -.0097(3)
H(o) .184(3) .812(3) .096(3)
H(n)a .350(3) .593(3) .388(3)
H3a .4871 .6083 .5942
H4a .5678 .7676 .6575
H5a .5104 .8987 .5061
H6a .3680 .8738 .2976
H3b .3068 .3780 .2184
H4b .2371 .3522 -.0084
H5b .1655 .4884 -.1484
H6b .1709 .6495 -.0582
H3c -.0820 .8671 .1521
H4c -.1452 .7577 .2793
H5c -.0315 .6164 .3758
H6c .1431 .5891 .3386

loop_
_geom_bond_atom_site_label_1
_geom_bond_atom_site_label_2
_geom_bond_distance
C1 O 1.407(4)
C1 C1a 1.532(3)
C1 C1b 1.523(4)
C1 C1c 1.548(5)
C1a C6a 1.368(4)
C3a C4a 1.363(5)
C4a C5a 1.360(5)
C5a C6a 1.376(5)
C1b C6b 1.377(4)
C3b C4b 1.367(5)
C4b C5b 1.351(5)
C5b C6b 1.375(5)
C1a N2a 1.342(4)
C3a N2a 1.338(3)
C1b N2b 1.324(4)
C3b N2b 1.338(4)
C1c N2c 1.323(4)
C3c N2c 1.346(6)
C1c C6c 1.376(5)
C3c C4c 1.371(7)
C4c C5c 1.377(6)
C5c C6c 1.372(6)
Cl O1 1.401(4)
Cl O2 1.413(3)
Cl O3 1.408(3)
Cl O4 1.392(4)
